data_1559563
loop_
_publ_author_name
'Xing, Tian'
'Prior, Timothy J.'
'Elsegood, Mark R. J.'
'Semikolenova, Nina V.'
'Soshnikov, Igor E.'
'Bryliakov, Konstantin'
'Chen, Kai'
'Redshaw, Carl'

_publ_section_title
;
 Vanadium complexes derived from oxacalix[6]arenes: structural studies and
 use in the ring opening homo-/co-polymerization of
 \e-caprolactone/\d-valerolactone and ethylene polymerization
;
_journal_issue 2
_journal_name_full 'Catalysis Science &amp; Technology'
_journal_page_first 624
_journal_page_last 636
_journal_paper_doi 10.1039/D0CY01979H
_journal_volume 11
_journal_year 2021
_chemical_formula_moiety
;
2(C82 H96 N2 O10 V2), 7(C2 H3 N)
;
_chemical_formula_sum 'C178 H213 N11 O20 V4'
_chemical_formula_weight 3030.34
_space_group_crystal_system triclinic
_space_group_IT_number 2
_space_group_name_Hall '-P 1'
_space_group_name_H-M_alt 'P -1'
_atom_sites_solution_hydrogens geom
_audit_creation_method SHELXL-2018/3
_audit_update_record
;
2020-04-22 deposited with the CCDC.	2020-11-19 downloaded from the CCDC.
;
_cell_angle_alpha 71.1680(10)
_cell_angle_beta 84.4590(10)
_cell_angle_gamma 66.4560(10)
_cell_formula_units_Z 1
_cell_length_a 14.03540(10)
_cell_length_b 17.33960(10)
_cell_length_c 20.19060(10)
_cell_measurement_reflns_used 105034
_cell_measurement_temperature 100(2)
_cell_measurement_theta_max 70.262
_cell_measurement_theta_min 3.436
_cell_volume 4260.59(6)
_computing_cell_refinement 'CrysAlisPro 1.171.40.45a (Rigaku OD, 2019)'
_computing_data_collection 'CrysAlisPro 1.171.40.45a (Rigaku OD, 2019)'
_computing_data_reduction 'CrysAlisPro 1.171.40.45a (Rigaku OD, 2019)'
_computing_structure_refinement 'SHELXL-2018/3 (Sheldrick, 2018)'
_computing_structure_solution 'SHELXT (Sheldrick, 2015)'
_diffrn_ambient_temperature 100(2)
_diffrn_detector_area_resol_mean 10.000
_diffrn_measured_fraction_theta_full 0.990
_diffrn_measured_fraction_theta_max 0.988
_diffrn_measurement_device_type 'XtaLAB AFC11 (RCD3): quarter-chi single'
_diffrn_measurement_method \w-scans
_diffrn_radiation_type CuK\a
_diffrn_radiation_wavelength 1.54178
_diffrn_reflns_av_unetI/netI 0.0129
_diffrn_reflns_Laue_measured_fraction_full 0.990
_diffrn_reflns_Laue_measured_fraction_max 0.988
_diffrn_reflns_limit_h_max 16
_diffrn_reflns_limit_h_min -16
_diffrn_reflns_limit_k_max 20
_diffrn_reflns_limit_k_min -20
_diffrn_reflns_limit_l_max 24
_diffrn_reflns_limit_l_min -24
_diffrn_reflns_number 28571
_diffrn_reflns_point_group_measured_fraction_full 0.990
_diffrn_reflns_point_group_measured_fraction_max 0.988
_diffrn_reflns_theta_full 67.679
_diffrn_reflns_theta_max 68.449
_diffrn_reflns_theta_min 2.925
_diffrn_source 'Rotating-anode X-ray tube'
_exptl_absorpt_coefficient_mu 2.303
_exptl_absorpt_correction_T_max 1.0000
_exptl_absorpt_correction_T_min 0.28549
_exptl_absorpt_correction_type multi-scan
_exptl_absorpt_process_details
;
CrysAlisPro 1.171.40.45a (Rigaku Oxford Diffraction, 2019)
Empirical absorption correction using spherical harmonics,
 implemented in SCALE3 ABSPACK scaling algorithm.
;
_exptl_crystal_colour red
_exptl_crystal_density_diffrn 1.181
_exptl_crystal_description prism
_exptl_crystal_F_000 1610
_exptl_crystal_size_max 0.180
_exptl_crystal_size_mid 0.080
_exptl_crystal_size_min 0.035
_refine_diff_density_max 0.613
_refine_diff_density_min -0.433
_refine_diff_density_rms 0.054
_refine_ls_extinction_method none
_refine_ls_goodness_of_fit_ref 1.044
_refine_ls_hydrogen_treatment constr
_refine_ls_matrix_type full
_refine_ls_number_parameters 970
_refine_ls_number_reflns 28571
_refine_ls_number_restraints 19
_refine_ls_restrained_S_all 1.046
_refine_ls_R_factor_all 0.0530
_refine_ls_R_factor_gt 0.0494
_refine_ls_shift/su_max 0.002
_refine_ls_shift/su_mean 0.000
_refine_ls_structure_factor_coef Fsqd
_refine_ls_weighting_details 'w=1/[\s^2^(Fo^2^)+(0.0925P)^2^+1.1609P] where P=(Fo^2^+2Fc^2^)/3'
_refine_ls_weighting_scheme calc
_refine_ls_wR_factor_gt 0.1442
_refine_ls_wR_factor_ref 0.1501
_reflns_Friedel_coverage 0.000
_reflns_number_gt 26256
_reflns_number_total 28571
_reflns_threshold_expression 'I > 2\s(I)'
_cod_data_source_file d0cy01979h2.cif
_cod_data_source_block 4
_cod_depositor_comments 'Adding full bibliography for 1559560--1559566.cif.'
_cod_database_code 1559563
_shelx_shelxl_version_number 2018/3
_shelx_space_group_comment
;
The symmetry employed for this shelxl refinement is uniquely defined
by the following loop, which should always be used as a source of
symmetry information in preference to the above space-group names.
They are only intended as comments.
;
_shelx_estimated_absorpt_t_min 0.682
_shelx_estimated_absorpt_t_max 0.924

loop_
_space_group_symop_operation_xyz
'x, y, z'
'-x, -y, -z'

loop_
_atom_site_label
_atom_site_type_symbol
_atom_site_fract_x
_atom_site_fract_y
_atom_site_fract_z
_atom_site_U_iso_or_equiv
_atom_site_adp_type
_atom_site_occupancy
_atom_site_site_symmetry_order
_atom_site_calc_flag
_atom_site_refinement_flags_posn
_atom_site_refinement_flags_adp
_atom_site_refinement_flags_occupancy
_atom_site_disorder_assembly
_atom_site_disorder_group
V1 V 0.39351(3) 0.60440(2) 0.18003(2) 0.02557(10) Uani 1 1 d . . . . .
V2 V 0.16031(3) 0.76285(2) 0.17726(2) 0.02865(11) Uani 1 1 d . . . . .
O1 O 0.50597(11) 0.62329(9) 0.20178(7) 0.0281(3) Uani 1 1 d . . . . .
O2 O 0.64142(12) 0.45082(10) 0.18094(7) 0.0324(3) Uani 1 1 d . . . . .
O3 O 0.42849(12) 0.57707(10) 0.10042(7) 0.0325(3) Uani 1 1 d . . . . .
O4 O 0.23950(11) 0.63471(10) 0.17414(7) 0.0294(3) Uani 1 1 d . . . . .
O5 O 0.04885(11) 0.72951(11) 0.19166(8) 0.0330(3) Uani 1 1 d . . . . .
O6 O -0.08664(13) 0.91717(11) 0.16882(8) 0.0396(4) Uani 1 1 d . . . . .
O7 O 0.12542(12) 0.85230(10) 0.09714(8) 0.0337(3) Uani 1 1 d . . . . .
O8 O 0.31457(11) 0.73342(9) 0.17935(7) 0.0291(3) Uani 1 1 d . . . . .
C1 C 0.56143(16) 0.57801(13) 0.26334(10) 0.0266(4) Uani 1 1 d . . . . .
C2 C 0.51788(16) 0.59735(13) 0.32438(10) 0.0259(4) Uani 1 1 d . . . . .
C3 C 0.57548(16) 0.54856(14) 0.38743(11) 0.0270(4) Uani 1 1 d . . . . .
H3 H 0.546770 0.562148 0.428817 0.032 Uiso 1 1 calc R U . . .
C4 C 0.67360(16) 0.48058(14) 0.39221(11) 0.0282(4) Uani 1 1 d . . . . .
C5 C 0.71463(16) 0.46405(14) 0.32976(11) 0.0295(4) Uani 1 1 d . . . . .
H5 H 0.781556 0.418618 0.331330 0.035 Uiso 1 1 calc R U . . .
C6 C 0.66066(16) 0.51192(14) 0.26557(11) 0.0285(4) Uani 1 1 d . . . . .
C7 C 0.72913(17) 0.41906(15) 0.46290(11) 0.0322(5) Uani 1 1 d . . . . .
C8 C 0.7027(2) 0.33655(17) 0.48346(13) 0.0445(6) Uani 1 1 d . . . . .
H8A H 0.725003 0.307674 0.446953 0.067 Uiso 1 1 calc R U . . .
H8B H 0.738918 0.295259 0.527971 0.067 Uiso 1 1 calc R U . . .
H8C H 0.627520 0.354163 0.488546 0.067 Uiso 1 1 calc R U . . .
C9 C 0.69374(19) 0.46278(16) 0.52053(12) 0.0370(5) Uani 1 1 d . . . . .
H9A H 0.730975 0.421380 0.564689 0.055 Uiso 1 1 calc R U . . .
H9B H 0.708735 0.516211 0.507775 0.055 Uiso 1 1 calc R U . . .
H9C H 0.618785 0.478790 0.526114 0.055 Uiso 1 1 calc R U . . .
C10 C 0.84741(19) 0.3911(2) 0.45823(13) 0.0474(6) Uani 1 1 d . . . . .
H10A H 0.872206 0.362788 0.421518 0.071 Uiso 1 1 calc R U . . .
H10B H 0.864350 0.443448 0.446941 0.071 Uiso 1 1 calc R U . . .
H10C H 0.881195 0.349249 0.503256 0.071 Uiso 1 1 calc R U . . .
C11 C 0.70181(17) 0.49124(16) 0.19945(11) 0.0332(5) Uani 1 1 d . . . . .
H11A H 0.696003 0.546209 0.161527 0.040 Uiso 1 1 calc R U . . .
H11B H 0.775977 0.450393 0.206663 0.040 Uiso 1 1 calc R U . . .
C12 C 0.64006(18) 0.46243(17) 0.10748(11) 0.0362(5) Uani 1 1 d . . . . .
H12A H 0.707749 0.423680 0.094389 0.043 Uiso 1 1 calc R U . . .
H12B H 0.627284 0.524640 0.080211 0.043 Uiso 1 1 calc R U . . .
C13 C 0.45111(18) 0.49786(15) 0.08917(11) 0.0328(5) Uani 1 1 d . . . . .
C14 C 0.55464(18) 0.43869(16) 0.09231(11) 0.0345(5) Uani 1 1 d . . . . .
C15 C 0.57543(18) 0.35738(16) 0.08330(11) 0.0363(5) Uani 1 1 d . . . . .
H15 H 0.645662 0.316665 0.086012 0.044 Uiso 1 1 calc R U . . .
C16 C 0.49709(19) 0.33343(16) 0.07043(11) 0.0358(5) Uani 1 1 d . . . . .
C17 C 0.39477(19) 0.39566(16) 0.06564(11) 0.0356(5) Uani 1 1 d . . . . .
H17 H 0.340041 0.381572 0.055628 0.043 Uiso 1 1 calc R U . . .
C18 C 0.37026(17) 0.47753(16) 0.07501(10) 0.0329(5) Uani 1 1 d . . . . .
C19 C 0.5176(2) 0.24324(16) 0.06267(12) 0.0408(5) Uani 1 1 d . . . . .
C20 C 0.6342(2) 0.18292(19) 0.07113(16) 0.0549(7) Uani 1 1 d . . . . .
H20A H 0.644032 0.126038 0.065816 0.082 Uiso 1 1 calc R U . . .
H20B H 0.672449 0.211320 0.035268 0.082 Uiso 1 1 calc R U . . .
H20C H 0.660387 0.173041 0.117693 0.082 Uiso 1 1 calc R U . . .
C21 C 0.4785(2) 0.25506(17) -0.00964(14) 0.0434(6) Uani 1 1 d . . . . .
H21A H 0.492051 0.196927 -0.013972 0.065 Uiso 1 1 calc R U . . .
H21B H 0.403567 0.290900 -0.015211 0.065 Uiso 1 1 calc R U . . .
H21C H 0.514847 0.284911 -0.045992 0.065 Uiso 1 1 calc R U . . .
C22 C 0.4609(3) 0.1963(2) 0.11978(18) 0.0728(11) Uani 1 1 d . . . . .
H22A H 0.473805 0.138459 0.115053 0.109 Uiso 1 1 calc R U . . .
H22B H 0.486776 0.188011 0.165996 0.109 Uiso 1 1 calc R U . . .
H22C H 0.386067 0.232378 0.114726 0.109 Uiso 1 1 calc R U . . .
C23 C 0.25803(18) 0.54184(17) 0.07362(11) 0.0359(5) Uani 1 1 d . . . . .
H23A H 0.216698 0.538386 0.038420 0.043 Uiso 1 1 calc R U . . .
H23B H 0.255144 0.602985 0.059647 0.043 Uiso 1 1 calc R U . . .
C24 C 0.20395(16) 0.56719(14) 0.19250(11) 0.0294(4) Uani 1 1 d . . . . .
C25 C 0.21104(16) 0.52070(16) 0.14528(11) 0.0331(5) Uani 1 1 d . . . . .
C26 C 0.17800(18) 0.45098(18) 0.16579(13) 0.0399(5) Uani 1 1 d . . . . .
H26 H 0.182144 0.420494 0.133375 0.048 Uiso 1 1 calc R U . . .
C27 C 0.13911(19) 0.42359(19) 0.23148(14) 0.0423(6) Uani 1 1 d . . . . .
C28 C 0.13212(17) 0.47178(16) 0.27657(12) 0.0348(5) Uani 1 1 d . . . . .
H28 H 0.105214 0.455483 0.321607 0.042 Uiso 1 1 calc R U . . .
C29 C 0.16286(16) 0.54266(15) 0.25839(11) 0.0295(4) Uani 1 1 d . . . . .
C30A C 0.1112(3) 0.3372(3) 0.2599(2) 0.0338(4) Uiso 0.6175 1 d D U P A .
C31A C 0.1851(9) 0.2668(9) 0.2367(7) 0.0507(6) Uiso 0.355 1 d D U P A 1
H31A H 0.191102 0.288365 0.185836 0.076 Uiso 0.355 1 calc R U P A 1
H31B H 0.253034 0.246043 0.259859 0.076 Uiso 0.355 1 calc R U P A 1
H31C H 0.161837 0.217873 0.248356 0.076 Uiso 0.355 1 calc R U P A 1
C32A C 0.1006(7) 0.3074(6) 0.3350(4) 0.0507(6) Uiso 0.355 1 d D U P A 1
H32A H 0.049798 0.356509 0.349804 0.076 Uiso 0.355 1 calc R U P A 1
H32B H 0.076844 0.258693 0.347282 0.076 Uiso 0.355 1 calc R U P A 1
H32C H 0.168041 0.286864 0.358786 0.076 Uiso 0.355 1 calc R U P A 1
C33A C -0.0011(6) 0.3734(6) 0.2251(5) 0.0507(6) Uiso 0.355 1 d D U P A 1
H33A H -0.048943 0.421261 0.242480 0.076 Uiso 0.355 1 calc R U P A 1
H33B H 0.002214 0.395882 0.174146 0.076 Uiso 0.355 1 calc R U P A 1
H33C H -0.025921 0.325290 0.237291 0.076 Uiso 0.355 1 calc R U P A 1
C30B C 0.0886(5) 0.3647(4) 0.2388(3) 0.0338(4) Uiso 0.3825 1 d D U P B 2
C31B C 0.0010(6) 0.3921(5) 0.1860(4) 0.0507(6) Uiso 0.3825 1 d D U P B 2
H31D H -0.026509 0.345713 0.197126 0.076 Uiso 0.3825 1 calc R U P B 2
H31E H -0.054660 0.447608 0.188224 0.076 Uiso 0.3825 1 calc R U P B 2
H31F H 0.028015 0.400443 0.138696 0.076 Uiso 0.3825 1 calc R U P B 2
C32B C 0.0415(6) 0.3464(5) 0.3114(4) 0.0507(6) Uiso 0.3825 1 d D U P B 2
H32D H 0.007079 0.305849 0.315718 0.076 Uiso 0.3825 1 calc R U P B 2
H32E H 0.096906 0.319594 0.347733 0.076 Uiso 0.3825 1 calc R U P B 2
H32F H -0.009370 0.402197 0.316882 0.076 Uiso 0.3825 1 calc R U P B 2
C33B C 0.1719(9) 0.2763(9) 0.2283(7) 0.0507(6) Uiso 0.3825 1 d D U P B 2
H33D H 0.139000 0.234550 0.233100 0.076 Uiso 0.3825 1 calc R U P B 2
H33E H 0.200090 0.289338 0.181550 0.076 Uiso 0.3825 1 calc R U P B 2
H33F H 0.228429 0.250103 0.263803 0.076 Uiso 0.3825 1 calc R U P B 2
C31C C 0.1653(9) 0.2726(7) 0.3340(5) 0.0507(6) Uiso 0.2625 1 d D U P A 3
H31G H 0.240967 0.249804 0.330020 0.076 Uiso 0.2625 1 calc R U P A 3
H31H H 0.145460 0.305091 0.368201 0.076 Uiso 0.2625 1 calc R U P A 3
H31I H 0.142635 0.223120 0.349432 0.076 Uiso 0.2625 1 calc R U P A 3
C32C C -0.0023(8) 0.3673(7) 0.2724(6) 0.0507(6) Uiso 0.2625 1 d D U P A 3
H32G H -0.019890 0.403213 0.304067 0.076 Uiso 0.2625 1 calc R U P A 3
H32H H -0.041418 0.402829 0.227793 0.076 Uiso 0.2625 1 calc R U P A 3
H32I H -0.020188 0.315647 0.293650 0.076 Uiso 0.2625 1 calc R U P A 3
C33C C 0.1452(10) 0.2808(8) 0.2111(6) 0.0507(6) Uiso 0.2625 1 d D U P A 3
H33G H 0.220238 0.262876 0.204710 0.076 Uiso 0.2625 1 calc R U P A 3
H33H H 0.129255 0.228019 0.231541 0.076 Uiso 0.2625 1 calc R U P A 3
H33I H 0.108025 0.315201 0.165683 0.076 Uiso 0.2625 1 calc R U P A 3
C34 C 0.14793(16) 0.59084(14) 0.31170(11) 0.0286(4) Uani 1 1 d . . . . .
H34A H 0.167951 0.546881 0.358908 0.034 Uiso 1 1 calc R U . . .
H34B H 0.194665 0.623182 0.301386 0.034 Uiso 1 1 calc R U . . .
C35 C -0.00668(17) 0.72529(16) 0.25049(11) 0.0330(5) Uani 1 1 d . . . . .
C36 C 0.03701(17) 0.65566(15) 0.31185(11) 0.0305(4) Uani 1 1 d . . . . .
C37 C -0.02232(17) 0.64960(16) 0.37138(12) 0.0339(5) Uani 1 1 d . . . . .
H37 H 0.006696 0.601955 0.412954 0.041 Uiso 1 1 calc R U . . .
C38 C -0.12316(18) 0.71167(17) 0.37147(13) 0.0374(5) Uani 1 1 d . . . . .
C39 C -0.16263(18) 0.78203(17) 0.31002(13) 0.0398(5) Uani 1 1 d . . . . .
H39 H -0.230150 0.826139 0.309784 0.048 Uiso 1 1 calc R U . . .
C40 C -0.10687(17) 0.78994(17) 0.24919(12) 0.0379(5) Uani 1 1 d . . . . .
C41 C -0.1920(2) 0.70507(18) 0.43531(14) 0.0459(6) Uani 1 1 d . . . . .
C42 C -0.1364(2) 0.6244(2) 0.49823(14) 0.0491(6) Uani 1 1 d . . . . .
H42A H -0.115391 0.570278 0.485155 0.074 Uiso 1 1 calc R U . . .
H42B H -0.074673 0.629055 0.512537 0.074 Uiso 1 1 calc R U . . .
H42C H -0.183654 0.622233 0.537203 0.074 Uiso 1 1 calc R U . . .
C43 C -0.2887(2) 0.6958(2) 0.41434(17) 0.0628(8) Uani 1 1 d . . . . .
H43A H -0.267033 0.641819 0.401061 0.094 Uiso 1 1 calc R U . . .
H43B H -0.334549 0.692506 0.454052 0.094 Uiso 1 1 calc R U . . .
H43C H -0.326020 0.747303 0.374585 0.094 Uiso 1 1 calc R U . . .
C44 C -0.2243(3) 0.7888(2) 0.45613(18) 0.0714(10) Uani 1 1 d . . . . .
H44A H -0.259903 0.840676 0.416113 0.107 Uiso 1 1 calc R U . . .
H44B H -0.271450 0.786454 0.495172 0.107 Uiso 1 1 calc R U . . .
H44C H -0.162469 0.793276 0.470506 0.107 Uiso 1 1 calc R U . . .
C45 C -0.14852(18) 0.86575(18) 0.18259(13) 0.0430(6) Uani 1 1 d . . . . .
H45A H -0.145495 0.842676 0.143191 0.052 Uiso 1 1 calc R U . . .
H45B H -0.221920 0.902944 0.187761 0.052 Uiso 1 1 calc R U . . .
C46 C -0.08652(18) 0.96431(17) 0.09558(12) 0.0401(5) Uani 1 1 d . . . . .
H46A H -0.154631 1.014159 0.080437 0.048 Uiso 1 1 calc R U . . .
H46B H -0.074240 0.924225 0.067306 0.048 Uiso 1 1 calc R U . . .
C47 C 0.10234(18) 0.94001(15) 0.08662(11) 0.0349(5) Uani 1 1 d . . . . .
C48 C -0.00183(18) 0.99853(16) 0.08519(11) 0.0372(5) Uani 1 1 d . . . . .
C49 C -0.0229(2) 1.08711(17) 0.07417(12) 0.0423(6) Uani 1 1 d . . . . .
H49 H -0.093284 1.127005 0.073088 0.051 Uiso 1 1 calc R U . . .
C50 C 0.0552(2) 1.11991(16) 0.06459(13) 0.0417(6) Uani 1 1 d . . . . .
C51 C 0.1581(2) 1.05970(16) 0.06590(12) 0.0383(5) Uani 1 1 d . . . . .
H51 H 0.212604 1.080562 0.058843 0.046 Uiso 1 1 calc R U . . .
C52 C 0.18298(18) 0.96986(15) 0.07727(11) 0.0350(5) Uani 1 1 d . . . . .
C53 C 0.0275(2) 1.21864(18) 0.05014(16) 0.0525(7) Uani 1 1 d . . . . .
C54 C -0.0527(3) 1.2538(3) 0.1013(3) 0.0947(14) Uani 1 1 d . . . . .
H54A H -0.069542 1.317130 0.091288 0.142 Uiso 1 1 calc R U . . .
H54B H -0.115973 1.244981 0.096020 0.142 Uiso 1 1 calc R U . . .
H54C H -0.024087 1.221908 0.149362 0.142 Uiso 1 1 calc R U . . .
C55 C -0.0175(3) 1.2675(2) -0.0250(2) 0.0809(13) Uani 1 1 d . . . . .
H55A H -0.035748 1.331064 -0.035320 0.121 Uiso 1 1 calc R U . . .
H55B H 0.034402 1.245341 -0.057687 0.121 Uiso 1 1 calc R U . . .
H55C H -0.079849 1.257334 -0.030085 0.121 Uiso 1 1 calc R U . . .
C56 C 0.1231(3) 1.2384(2) 0.0554(2) 0.0712(10) Uani 1 1 d . . . . .
H56A H 0.101859 1.302267 0.045782 0.107 Uiso 1 1 calc R U . . .
H56B H 0.155057 1.206976 0.102647 0.107 Uiso 1 1 calc R U . . .
H56C H 0.173433 1.218749 0.021118 0.107 Uiso 1 1 calc R U . . .
C57 C 0.29552(18) 0.90494(15) 0.08180(12) 0.0352(5) Uani 1 1 d . . . . .
H57A H 0.299359 0.855263 0.066152 0.042 Uiso 1 1 calc R U . . .
H57B H 0.337205 0.935056 0.050130 0.042 Uiso 1 1 calc R U . . .
C58 C 0.34998(16) 0.78524(14) 0.20172(11) 0.0290(4) Uani 1 1 d . . . . .
C59 C 0.34087(16) 0.86891(14) 0.15613(11) 0.0317(5) Uani 1 1 d . . . . .
C60 C 0.37163(17) 0.92188(15) 0.18119(13) 0.0355(5) Uani 1 1 d . . . . .
H60 H 0.366849 0.977808 0.150077 0.043 Uiso 1 1 calc R U . . .
C61 C 0.40891(17) 0.89694(14) 0.24940(13) 0.0350(5) Uani 1 1 d . . . . .
C62 C 0.41893(17) 0.81281(14) 0.29250(12) 0.0314(4) Uani 1 1 d . . . . .
H62 H 0.445618 0.793168 0.339143 0.038 Uiso 1 1 calc R U . . .
C63 C 0.39130(16) 0.75648(14) 0.26979(11) 0.0287(4) Uani 1 1 d . . . . .
C64 C 0.4409(2) 0.95830(16) 0.27398(15) 0.0431(6) Uani 1 1 d . . . . .
C65 C 0.3576(2) 1.05311(17) 0.25131(17) 0.0508(7) Uani 1 1 d . . . . .
H65A H 0.379199 1.091460 0.267428 0.076 Uiso 1 1 calc R U . . .
H65B H 0.348962 1.075153 0.200139 0.076 Uiso 1 1 calc R U . . .
H65C H 0.291392 1.053174 0.271904 0.076 Uiso 1 1 calc R U . . .
C66 C 0.5440(2) 0.9580(2) 0.2402(2) 0.0586(8) Uani 1 1 d . . . . .
H66A H 0.566145 0.996843 0.255196 0.088 Uiso 1 1 calc R U . . .
H66B H 0.597249 0.897561 0.254845 0.088 Uiso 1 1 calc R U . . .
H66C H 0.534209 0.979227 0.189136 0.088 Uiso 1 1 calc R U . . .
C67 C 0.4552(3) 0.9282(2) 0.35404(17) 0.0621(8) Uani 1 1 d . . . . .
H67A H 0.475543 0.969036 0.367638 0.093 Uiso 1 1 calc R U . . .
H67B H 0.389589 0.928027 0.375581 0.093 Uiso 1 1 calc R U . . .
H67C H 0.509452 0.868404 0.369979 0.093 Uiso 1 1 calc R U . . .
C68 C 0.40766(16) 0.66564(13) 0.32099(10) 0.0269(4) Uani 1 1 d . . . . .
H68A H 0.389703 0.671381 0.368280 0.032 Uiso 1 1 calc R U . . .
H68B H 0.359362 0.644032 0.307419 0.032 Uiso 1 1 calc R U . . .
N1 N 0.41441(13) 0.50737(12) 0.24000(9) 0.0276(4) Uani 1 1 d . . . . .
C71 C 0.42592(16) 0.42724(14) 0.28869(11) 0.0282(4) Uani 1 1 d . . . . .
C72 C 0.43826(19) 0.41417(15) 0.36003(11) 0.0341(5) Uani 1 1 d . . . . .
H72 H 0.439627 0.460441 0.374878 0.041 Uiso 1 1 calc R U . . .
C73 C 0.4484(2) 0.33427(17) 0.40857(12) 0.0405(5) Uani 1 1 d . . . . .
H73 H 0.457805 0.325274 0.456864 0.049 Uiso 1 1 calc R U . . .
C74 C 0.4450(2) 0.26657(16) 0.38740(13) 0.0413(5) Uani 1 1 d . . . . .
C75 C 0.4335(2) 0.27866(17) 0.31654(14) 0.0429(6) Uani 1 1 d . . . . .
H75 H 0.431605 0.232364 0.301973 0.051 Uiso 1 1 calc R U . . .
C76 C 0.4249(2) 0.35822(16) 0.26767(13) 0.0383(5) Uani 1 1 d . . . . .
H76 H 0.418117 0.366212 0.219284 0.046 Uiso 1 1 calc R U . . .
O9 O 0.45346(18) 0.19107(12) 0.44034(10) 0.0565(5) Uani 1 1 d . . . . .
C77 C 0.4438(3) 0.1215(2) 0.4213(2) 0.0715(10) Uani 1 1 d . . . . .
H77A H 0.451176 0.071186 0.463399 0.107 Uiso 1 1 calc R U . . .
H77B H 0.375334 0.143202 0.398486 0.107 Uiso 1 1 calc R U . . .
H77C H 0.498207 0.102520 0.388892 0.107 Uiso 1 1 calc R U . . .
N2 N 0.13843(14) 0.81263(12) 0.23800(9) 0.0322(4) Uani 1 1 d . . . . .
C81 C 0.12266(17) 0.85425(15) 0.28830(12) 0.0350(5) Uani 1 1 d . . . . .
C82 C 0.0999(3) 0.81462(18) 0.35636(14) 0.0548(7) Uani 1 1 d . . . . .
H82 H 0.092940 0.759504 0.368074 0.066 Uiso 1 1 calc R U . . .
C83 C 0.0874(3) 0.8559(2) 0.40671(16) 0.0683(10) Uani 1 1 d . . . . .
H83 H 0.072236 0.828667 0.453146 0.082 Uiso 1 1 calc R U . . .
C84 C 0.0966(2) 0.9361(2) 0.39016(16) 0.0568(7) Uani 1 1 d . . . . .
C85 C 0.1161(2) 0.9777(2) 0.32170(18) 0.0575(8) Uani 1 1 d . . . . .
H85 H 0.120976 1.033610 0.310101 0.069 Uiso 1 1 calc R U . . .
C86 C 0.1284(2) 0.9372(2) 0.27080(16) 0.0495(6) Uani 1 1 d . . . . .
H86 H 0.140733 0.965708 0.223991 0.059 Uiso 1 1 calc R U . . .
O10 O 0.0839(2) 0.96922(18) 0.44462(14) 0.0815(8) Uani 1 1 d . . . . .
C87 C 0.0986(4) 1.0494(3) 0.4317(3) 0.0981(15) Uani 1 1 d . . . . .
H87A H 0.087298 1.066038 0.474678 0.147 Uiso 1 1 calc R U . . .
H87B H 0.169601 1.040843 0.416707 0.147 Uiso 1 1 calc R U . . .
H87C H 0.048857 1.096437 0.394816 0.147 Uiso 1 1 calc R U . . .
N3 N 0.8888(3) 0.2116(3) 0.3110(4) 0.150(2) Uani 1 1 d . . . . .
C91 C 0.8009(3) 0.2351(2) 0.3075(2) 0.0765(11) Uani 1 1 d . . . . .
C92 C 0.6915(3) 0.2653(2) 0.3023(2) 0.0667(9) Uani 1 1 d . . . . .
H92A H 0.661869 0.274016 0.346523 0.100 Uiso 1 1 calc R U . . .
H92B H 0.672903 0.221252 0.292286 0.100 Uiso 1 1 calc R U . . .
H92C H 0.663969 0.321482 0.264319 0.100 Uiso 1 1 calc R U . . .
C94 C -0.0924(4) 0.6124(4) 0.1553(3) 0.0537(14) Uani 0.5 1 d . . P . .
H94A H -0.113555 0.676766 0.141206 0.080 Uiso 0.5 1 calc R U P . .
H94B H -0.016638 0.583368 0.162270 0.080 Uiso 0.5 1 calc R U P . .
H94C H -0.125155 0.592995 0.199182 0.080 Uiso 0.5 1 calc R U P . .
N5 N 0.6579(4) 0.8819(4) 0.0612(2) 0.133(2) Uani 1 1 d . . . . .
C95 C 0.6477(3) 0.8281(3) 0.1072(2) 0.0735(10) Uani 1 1 d . . . . .
C96 C 0.6333(3) 0.7605(2) 0.16508(19) 0.0658(8) Uani 1 1 d . . . . .
H96A H 0.631272 0.713865 0.148500 0.099 Uiso 1 1 calc R U . . .
H96B H 0.567596 0.785951 0.186889 0.099 Uiso 1 1 calc R U . . .
H96C H 0.690975 0.735210 0.199523 0.099 Uiso 1 1 calc R U . . .
N6 N -0.3363(3) 1.0628(3) 0.3144(3) 0.135(2) Uani 1 1 d . . . . .
C97 C -0.2514(3) 1.0405(3) 0.3038(3) 0.0797(12) Uani 1 1 d . . . . .
C98 C -0.1452(3) 1.0156(4) 0.2862(3) 0.122(2) Uani 1 1 d . . . . .
H98A H -0.131431 0.983509 0.252038 0.183 Uiso 1 1 calc R U . . .
H98B H -0.101068 0.977419 0.328485 0.183 Uiso 1 1 calc R U . . .
H98C H -0.129964 1.068787 0.266005 0.183 Uiso 1 1 calc R U . . .
C93 C -0.1244(6) 0.5894(5) 0.1021(4) 0.0746(19) Uiso 0.5 1 d . . P . .
N4B N -0.1523(8) 0.5731(6) 0.0589(5) 0.113(3) Uiso 0.5 1 d . . P . .

loop_
_atom_site_aniso_label
_atom_site_aniso_U_11
_atom_site_aniso_U_22
_atom_site_aniso_U_33
_atom_site_aniso_U_23
_atom_site_aniso_U_13
_atom_site_aniso_U_12
V1 0.02258(18) 0.02965(19) 0.01923(17) -0.00834(14) 0.00211(13) -0.00469(14)
V2 0.02333(19) 0.0318(2) 0.02213(18) -0.00793(15) 0.00089(14) -0.00241(15)
O1 0.0255(7) 0.0323(7) 0.0204(7) -0.0054(6) 0.0030(5) -0.0079(6)
O2 0.0303(8) 0.0418(8) 0.0215(7) -0.0126(6) 0.0025(6) -0.0085(7)
O3 0.0300(8) 0.0397(8) 0.0220(7) -0.0112(6) 0.0037(6) -0.0072(6)
O4 0.0253(7) 0.0339(8) 0.0247(7) -0.0102(6) 0.0007(6) -0.0061(6)
O5 0.0250(7) 0.0440(9) 0.0240(7) -0.0119(6) 0.0009(6) -0.0065(6)
O6 0.0314(8) 0.0479(9) 0.0270(8) -0.0098(7) -0.0018(6) -0.0039(7)
O7 0.0306(8) 0.0349(8) 0.0245(7) -0.0082(6) -0.0002(6) -0.0022(6)
O8 0.0252(7) 0.0293(7) 0.0263(7) -0.0077(6) 0.0012(6) -0.0050(6)
C1 0.0259(10) 0.0292(10) 0.0223(10) -0.0063(8) 0.0022(8) -0.0101(8)
C2 0.0264(10) 0.0281(10) 0.0243(10) -0.0088(8) 0.0041(8) -0.0122(8)
C3 0.0282(10) 0.0311(10) 0.0235(10) -0.0105(8) 0.0035(8) -0.0126(9)
C4 0.0271(10) 0.0338(11) 0.0255(10) -0.0102(8) 0.0007(8) -0.0128(9)
C5 0.0229(10) 0.0348(11) 0.0293(11) -0.0115(9) 0.0003(8) -0.0084(8)
C6 0.0244(10) 0.0352(11) 0.0248(10) -0.0100(8) 0.0030(8) -0.0104(9)
C7 0.0302(11) 0.0388(12) 0.0252(10) -0.0088(9) -0.0004(8) -0.0118(9)
C8 0.0601(16) 0.0397(13) 0.0320(12) -0.0065(10) -0.0047(11) -0.0199(12)
C9 0.0412(13) 0.0447(13) 0.0259(11) -0.0114(9) -0.0020(9) -0.0166(10)
C10 0.0324(13) 0.0641(17) 0.0304(12) -0.0065(11) -0.0041(10) -0.0089(12)
C11 0.0238(10) 0.0443(12) 0.0279(11) -0.0133(9) 0.0043(8) -0.0088(9)
C12 0.0312(11) 0.0519(14) 0.0215(10) -0.0171(10) 0.0061(8) -0.0088(10)
C13 0.0346(12) 0.0404(12) 0.0172(9) -0.0120(8) 0.0038(8) -0.0067(9)
C14 0.0318(11) 0.0463(13) 0.0185(9) -0.0133(9) 0.0045(8) -0.0068(10)
C15 0.0336(12) 0.0446(13) 0.0208(10) -0.0131(9) 0.0042(8) -0.0038(10)
C16 0.0398(12) 0.0416(12) 0.0191(10) -0.0118(9) 0.0061(9) -0.0083(10)
C17 0.0382(12) 0.0479(13) 0.0201(10) -0.0143(9) 0.0048(9) -0.0139(10)
C18 0.0315(11) 0.0434(12) 0.0172(9) -0.0117(9) 0.0024(8) -0.0065(10)
C19 0.0468(14) 0.0394(12) 0.0286(11) -0.0111(10) 0.0097(10) -0.0107(11)
C20 0.0533(17) 0.0487(15) 0.0507(16) -0.0241(13) -0.0093(13) 0.0014(13)
C21 0.0465(14) 0.0445(13) 0.0424(14) -0.0202(11) 0.0031(11) -0.0162(11)
C22 0.101(3) 0.0509(17) 0.0571(19) -0.0162(15) 0.0420(19) -0.0295(18)
C23 0.0297(11) 0.0482(13) 0.0261(11) -0.0172(10) -0.0019(9) -0.0066(10)
C24 0.0218(10) 0.0352(11) 0.0280(10) -0.0135(9) -0.0016(8) -0.0047(8)
C25 0.0231(10) 0.0461(13) 0.0293(11) -0.0192(10) -0.0002(8) -0.0066(9)
C26 0.0281(11) 0.0614(15) 0.0433(13) -0.0343(12) 0.0073(10) -0.0179(11)
C27 0.0329(12) 0.0610(16) 0.0491(14) -0.0345(13) 0.0121(10) -0.0232(11)
C28 0.0272(11) 0.0488(13) 0.0368(12) -0.0233(10) 0.0083(9) -0.0171(10)
C29 0.0212(10) 0.0381(11) 0.0292(11) -0.0159(9) -0.0008(8) -0.0069(9)
C34 0.0261(10) 0.0367(11) 0.0239(10) -0.0123(9) 0.0001(8) -0.0105(9)
C35 0.0254(10) 0.0451(12) 0.0281(11) -0.0161(10) 0.0023(8) -0.0100(9)
C36 0.0258(10) 0.0394(12) 0.0276(11) -0.0150(9) 0.0005(8) -0.0104(9)
C37 0.0305(11) 0.0430(12) 0.0304(11) -0.0151(10) 0.0038(9) -0.0142(10)
C38 0.0290(11) 0.0483(13) 0.0376(12) -0.0188(11) 0.0088(9) -0.0153(10)
C39 0.0243(11) 0.0480(14) 0.0433(13) -0.0191(11) 0.0061(9) -0.0076(10)
C40 0.0245(11) 0.0486(13) 0.0339(12) -0.0145(10) 0.0005(9) -0.0060(10)
C41 0.0378(13) 0.0533(15) 0.0430(14) -0.0165(12) 0.0167(11) -0.0164(12)
C42 0.0405(14) 0.0669(17) 0.0382(14) -0.0179(12) 0.0150(11) -0.0213(13)
C43 0.0365(15) 0.074(2) 0.0615(19) -0.0015(16) 0.0100(13) -0.0227(14)
C44 0.086(2) 0.067(2) 0.062(2) -0.0332(16) 0.0439(18) -0.0288(18)
C45 0.0242(11) 0.0553(15) 0.0384(13) -0.0143(11) -0.0006(9) -0.0043(10)
C46 0.0315(12) 0.0436(13) 0.0274(11) -0.0076(10) -0.0057(9) 0.0022(10)
C47 0.0368(12) 0.0346(11) 0.0198(10) -0.0070(8) -0.0014(9) -0.0013(9)
C48 0.0351(12) 0.0402(12) 0.0232(10) -0.0097(9) -0.0048(9) -0.0004(10)
C49 0.0378(13) 0.0408(13) 0.0325(12) -0.0157(10) -0.0099(10) 0.0063(10)
C50 0.0447(14) 0.0366(12) 0.0326(12) -0.0153(10) -0.0128(10) 0.0020(10)
C51 0.0415(13) 0.0352(12) 0.0272(11) -0.0101(9) -0.0051(9) -0.0025(10)
C52 0.0368(12) 0.0337(11) 0.0209(10) -0.0060(9) -0.0001(9) -0.0021(9)
C53 0.0502(16) 0.0397(14) 0.0597(17) -0.0272(13) -0.0219(13) 0.0047(12)
C54 0.084(3) 0.075(2) 0.137(4) -0.075(3) 0.022(3) -0.013(2)
C55 0.111(3) 0.0339(14) 0.086(3) -0.0113(15) -0.056(2) -0.0091(17)
C56 0.066(2) 0.0444(16) 0.102(3) -0.0354(17) -0.0326(19) -0.0025(14)
C57 0.0352(12) 0.0314(11) 0.0280(11) -0.0053(9) 0.0063(9) -0.0063(9)
C58 0.0240(10) 0.0283(10) 0.0294(10) -0.0097(8) 0.0064(8) -0.0057(8)
C59 0.0249(10) 0.0297(10) 0.0300(11) -0.0055(9) 0.0055(8) -0.0043(8)
C60 0.0294(11) 0.0282(10) 0.0396(12) -0.0043(9) 0.0060(9) -0.0081(9)
C61 0.0259(11) 0.0299(11) 0.0449(13) -0.0108(10) 0.0049(9) -0.0081(9)
C62 0.0268(10) 0.0326(11) 0.0318(11) -0.0105(9) 0.0038(8) -0.0086(9)
C63 0.0240(10) 0.0278(10) 0.0283(10) -0.0077(8) 0.0066(8) -0.0061(8)
C64 0.0373(13) 0.0329(12) 0.0591(16) -0.0136(11) -0.0006(11) -0.0137(10)
C65 0.0417(14) 0.0358(13) 0.077(2) -0.0191(13) 0.0039(13) -0.0162(11)
C66 0.0341(14) 0.0480(15) 0.095(2) -0.0208(16) -0.0006(14) -0.0181(12)
C67 0.087(2) 0.0445(15) 0.0650(19) -0.0227(14) -0.0084(17) -0.0289(16)
C68 0.0262(10) 0.0290(10) 0.0222(9) -0.0074(8) 0.0044(8) -0.0087(8)
N1 0.0231(8) 0.0332(9) 0.0239(8) -0.0107(7) 0.0012(7) -0.0070(7)
C71 0.0254(10) 0.0309(10) 0.0263(10) -0.0097(8) 0.0047(8) -0.0093(8)
C72 0.0437(13) 0.0339(11) 0.0275(11) -0.0118(9) 0.0058(9) -0.0170(10)
C73 0.0513(14) 0.0424(13) 0.0275(11) -0.0094(10) 0.0075(10) -0.0206(11)
C74 0.0438(14) 0.0340(12) 0.0430(13) -0.0088(10) 0.0128(11) -0.0172(10)
C75 0.0500(15) 0.0388(13) 0.0459(14) -0.0189(11) 0.0086(11) -0.0205(11)
C76 0.0433(13) 0.0427(13) 0.0335(12) -0.0154(10) 0.0040(10) -0.0194(11)
O9 0.0751(14) 0.0379(10) 0.0510(11) -0.0065(8) 0.0180(10) -0.0258(10)
C77 0.093(3) 0.0395(15) 0.083(2) -0.0186(16) 0.029(2) -0.0339(17)
N2 0.0250(9) 0.0363(10) 0.0278(9) -0.0106(8) 0.0022(7) -0.0044(7)
C81 0.0270(11) 0.0366(12) 0.0339(12) -0.0162(10) 0.0001(9) -0.0007(9)
C82 0.083(2) 0.0366(13) 0.0335(13) -0.0130(11) 0.0022(13) -0.0101(13)
C83 0.109(3) 0.0481(16) 0.0348(14) -0.0196(13) 0.0051(16) -0.0130(17)
C84 0.0537(17) 0.0609(18) 0.0566(17) -0.0395(15) 0.0025(13) -0.0068(14)
C85 0.0494(16) 0.0667(18) 0.078(2) -0.0468(17) 0.0237(15) -0.0294(14)
C86 0.0452(15) 0.0618(17) 0.0549(16) -0.0320(14) 0.0221(12) -0.0280(13)
O10 0.101(2) 0.0812(17) 0.0743(16) -0.0579(14) 0.0092(14) -0.0226(15)
C87 0.097(3) 0.118(4) 0.129(4) -0.098(3) 0.027(3) -0.050(3)
N3 0.055(2) 0.098(3) 0.303(8) -0.071(4) 0.013(3) -0.029(2)
C91 0.057(2) 0.0531(18) 0.120(3) -0.026(2) 0.020(2) -0.0264(16)
C92 0.0502(17) 0.0498(17) 0.091(3) -0.0161(16) 0.0025(16) -0.0155(14)
C94 0.037(3) 0.041(3) 0.069(4) -0.003(3) -0.002(3) -0.011(2)
N5 0.167(5) 0.206(5) 0.083(3) -0.022(3) 0.014(3) -0.151(5)
C95 0.063(2) 0.119(3) 0.067(2) -0.035(2) 0.0150(17) -0.061(2)
C96 0.0525(18) 0.071(2) 0.074(2) -0.0313(18) 0.0148(16) -0.0203(16)
N6 0.072(3) 0.149(4) 0.246(6) -0.142(4) 0.047(3) -0.051(3)
C97 0.058(2) 0.080(2) 0.122(3) -0.071(3) 0.008(2) -0.0184(18)
C98 0.053(2) 0.162(5) 0.192(6) -0.143(5) 0.012(3) -0.016(3)

loop_
_atom_type_symbol
_atom_type_description
_atom_type_scat_dispersion_real
_atom_type_scat_dispersion_imag
_atom_type_scat_source
C C 0.0181 0.0091 'International Tables Vol C Tables 4.2.6.8 and 6.1.1.4'
H H 0.0000 0.0000 'International Tables Vol C Tables 4.2.6.8 and 6.1.1.4'
N N 0.0311 0.0180 'International Tables Vol C Tables 4.2.6.8 and 6.1.1.4'
O O 0.0492 0.0322 'International Tables Vol C Tables 4.2.6.8 and 6.1.1.4'
V V 0.0687 2.1097 'International Tables Vol C Tables 4.2.6.8 and 6.1.1.4'

loop_
_geom_angle_atom_site_label_1
_geom_angle_atom_site_label_2
_geom_angle_atom_site_label_3
_geom_angle
_geom_angle_site_symmetry_1
_geom_angle_site_symmetry_3
_geom_angle_publ_flag
N1 V1 O3 103.48(8) . . ?
N1 V1 O1 99.23(8) . . ?
O3 V1 O1 103.65(7) . . ?
N1 V1 O4 92.30(7) . . ?
O3 V1 O4 98.47(7) . . ?
O1 V1 O4 151.80(6) . . ?
N1 V1 O8 133.52(7) . . ?
O3 V1 O8 121.44(6) . . ?
O1 V1 O8 82.31(6) . . ?
O4 V1 O8 71.22(6) . . ?
N2 V2 O7 103.70(8) . . ?
N2 V2 O5 98.91(8) . . ?
O7 V2 O5 103.70(7) . . ?
N2 V2 O8 93.08(8) . . ?
O7 V2 O8 98.48(7) . . ?
O5 V2 O8 151.38(7) . . ?
N2 V2 O4 135.52(8) . . ?
O7 V2 O4 119.28(6) . . ?
O5 V2 O4 82.41(6) . . ?
O8 V2 O4 70.97(6) . . ?
C1 O1 V1 123.00(12) . . ?
C12 O2 C11 112.94(17) . . ?
C13 O3 V1 128.59(13) . . ?
C24 O4 V1 119.27(12) . . ?
C24 O4 V2 127.69(12) . . ?
V1 O4 V2 108.68(7) . . ?
C35 O5 V2 124.22(14) . . ?
C45 O6 C46 112.97(19) . . ?
C47 O7 V2 128.54(13) . . ?
C58 O8 V2 118.79(12) . . ?
C58 O8 V1 128.44(12) . . ?
V2 O8 V1 109.05(7) . . ?
O1 C1 C6 119.93(18) . . ?
O1 C1 C2 119.34(18) . . ?
C6 C1 C2 120.72(19) . . ?
C3 C2 C1 118.35(19) . . ?
C3 C2 C68 122.07(18) . . ?
C1 C2 C68 119.45(18) . . ?
C2 C3 C4 122.72(19) . . ?
C2 C3 H3 118.6 . . ?
C4 C3 H3 118.6 . . ?
C3 C4 C5 117.01(19) . . ?
C3 C4 C7 122.02(18) . . ?
C5 C4 C7 120.58(19) . . ?
C6 C5 C4 122.23(19) . . ?
C6 C5 H5 118.9 . . ?
C4 C5 H5 118.9 . . ?
C5 C6 C1 118.94(19) . . ?
C5 C6 C11 122.32(19) . . ?
C1 C6 C11 118.61(18) . . ?
C9 C7 C4 112.09(18) . . ?
C9 C7 C10 107.81(19) . . ?
C4 C7 C10 111.15(18) . . ?
C9 C7 C8 108.44(19) . . ?
C4 C7 C8 107.79(18) . . ?
C10 C7 C8 109.5(2) . . ?
C7 C8 H8A 109.5 . . ?
C7 C8 H8B 109.5 . . ?
H8A C8 H8B 109.5 . . ?
C7 C8 H8C 109.5 . . ?
H8A C8 H8C 109.5 . . ?
H8B C8 H8C 109.5 . . ?
C7 C9 H9A 109.5 . . ?
C7 C9 H9B 109.5 . . ?
H9A C9 H9B 109.5 . . ?
C7 C9 H9C 109.5 . . ?
H9A C9 H9C 109.5 . . ?
H9B C9 H9C 109.5 . . ?
C7 C10 H10A 109.5 . . ?
C7 C10 H10B 109.5 . . ?
H10A C10 H10B 109.5 . . ?
C7 C10 H10C 109.5 . . ?
H10A C10 H10C 109.5 . . ?
H10B C10 H10C 109.5 . . ?
O2 C11 C6 107.76(17) . . ?
O2 C11 H11A 110.2 . . ?
C6 C11 H11A 110.2 . . ?
O2 C11 H11B 110.2 . . ?
C6 C11 H11B 110.2 . . ?
H11A C11 H11B 108.5 . . ?
O2 C12 C14 107.64(18) . . ?
O2 C12 H12A 110.2 . . ?
C14 C12 H12A 110.2 . . ?
O2 C12 H12B 110.2 . . ?
C14 C12 H12B 110.2 . . ?
H12A C12 H12B 108.5 . . ?
O3 C13 C18 119.34(19) . . ?
O3 C13 C14 119.6(2) . . ?
C18 C13 C14 121.1(2) . . ?
C15 C14 C13 118.6(2) . . ?
C15 C14 C12 121.5(2) . . ?
C13 C14 C12 119.9(2) . . ?
C14 C15 C16 122.4(2) . . ?
C14 C15 H15 118.8 . . ?
C16 C15 H15 118.8 . . ?
C15 C16 C17 117.2(2) . . ?
C15 C16 C19 123.4(2) . . ?
C17 C16 C19 119.4(2) . . ?
C18 C17 C16 122.4(2) . . ?
C18 C17 H17 118.8 . . ?
C16 C17 H17 118.8 . . ?
C17 C18 C13 118.4(2) . . ?
C17 C18 C23 121.3(2) . . ?
C13 C18 C23 120.2(2) . . ?
C16 C19 C21 110.2(2) . . ?
C16 C19 C22 109.1(2) . . ?
C21 C19 C22 109.6(3) . . ?
C16 C19 C20 112.0(2) . . ?
C21 C19 C20 108.1(2) . . ?
C22 C19 C20 107.7(2) . . ?
C19 C20 H20A 109.5 . . ?
C19 C20 H20B 109.5 . . ?
H20A C20 H20B 109.5 . . ?
C19 C20 H20C 109.5 . . ?
H20A C20 H20C 109.5 . . ?
H20B C20 H20C 109.5 . . ?
C19 C21 H21A 109.5 . . ?
C19 C21 H21B 109.5 . . ?
H21A C21 H21B 109.5 . . ?
C19 C21 H21C 109.5 . . ?
H21A C21 H21C 109.5 . . ?
H21B C21 H21C 109.5 . . ?
C19 C22 H22A 109.5 . . ?
C19 C22 H22B 109.5 . . ?
H22A C22 H22B 109.5 . . ?
C19 C22 H22C 109.5 . . ?
H22A C22 H22C 109.5 . . ?
H22B C22 H22C 109.5 . . ?
C18 C23 C25 111.02(18) . . ?
C18 C23 H23A 109.4 . . ?
C25 C23 H23A 109.4 . . ?
C18 C23 H23B 109.4 . . ?
C25 C23 H23B 109.4 . . ?
H23A C23 H23B 108.0 . . ?
O4 C24 C29 120.91(18) . . ?
O4 C24 C25 119.86(19) . . ?
C29 C24 C25 119.2(2) . . ?
C26 C25 C24 118.9(2) . . ?
C26 C25 C23 119.0(2) . . ?
C24 C25 C23 122.1(2) . . ?
C25 C26 C27 123.3(2) . . ?
C25 C26 H26 118.3 . . ?
C27 C26 H26 118.3 . . ?
C26 C27 C28 116.2(2) . . ?
C26 C27 C30B 115.9(3) . . ?
C28 C27 C30B 126.1(3) . . ?
C26 C27 C30A 124.7(2) . . ?
C28 C27 C30A 118.9(2) . . ?
C30B C27 C30A 19.0(3) . . ?
C29 C28 C27 122.8(2) . . ?
C29 C28 H28 118.6 . . ?
C27 C28 H28 118.6 . . ?
C28 C29 C24 119.57(19) . . ?
C28 C29 C34 117.18(19) . . ?
C24 C29 C34 123.2(2) . . ?
C31A C30A C32A 110.8(7) . . ?
C32C C30A C33C 112.8(7) . . ?
C31A C30A C33A 112.2(6) . . ?
C32A C30A C33A 106.8(5) . . ?
C32C C30A C31C 104.6(6) . . ?
C33C C30A C31C 105.5(7) . . ?
C31A C30A C27 110.3(7) . . ?
C32A C30A C27 114.8(4) . . ?
C32C C30A C27 107.8(5) . . ?
C33C C30A C27 112.5(6) . . ?
C33A C30A C27 101.6(4) . . ?
C31C C30A C27 113.4(5) . . ?
C30A C31A H31A 109.5 . . ?
C30A C31A H31B 109.5 . . ?
H31A C31A H31B 109.5 . . ?
C30A C31A H31C 109.5 . . ?
H31A C31A H31C 109.5 . . ?
H31B C31A H31C 109.5 . . ?
C30A C32A H32A 109.5 . . ?
C30A C32A H32B 109.5 . . ?
H32A C32A H32B 109.5 . . ?
C30A C32A H32C 109.5 . . ?
H32A C32A H32C 109.5 . . ?
H32B C32A H32C 109.5 . . ?
C30A C33A H33A 109.5 . . ?
C30A C33A H33B 109.5 . . ?
H33A C33A H33B 109.5 . . ?
C30A C33A H33C 109.5 . . ?
H33A C33A H33C 109.5 . . ?
H33B C33A H33C 109.5 . . ?
C27 C30B C31B 118.1(5) . . ?
C27 C30B C32B 110.3(5) . . ?
C31B C30B C32B 105.9(6) . . ?
C27 C30B C33B 107.9(7) . . ?
C31B C30B C33B 103.6(6) . . ?
C32B C30B C33B 110.9(7) . . ?
C30B C31B H31D 109.5 . . ?
C30B C31B H31E 109.5 . . ?
H31D C31B H31E 109.5 . . ?
C30B C31B H31F 109.5 . . ?
H31D C31B H31F 109.5 . . ?
H31E C31B H31F 109.5 . . ?
C30B C32B H32D 109.5 . . ?
C30B C32B H32E 109.5 . . ?
H32D C32B H32E 109.5 . . ?
C30B C32B H32F 109.5 . . ?
H32D C32B H32F 109.5 . . ?
H32E C32B H32F 109.5 . . ?
C30B C33B H33D 109.5 . . ?
C30B C33B H33E 109.5 . . ?
H33D C33B H33E 109.5 . . ?
C30B C33B H33F 109.5 . . ?
H33D C33B H33F 109.5 . . ?
H33E C33B H33F 109.5 . . ?
C30A C31C H31G 109.5 . . ?
C30A C31C H31H 109.5 . . ?
H31G C31C H31H 109.5 . . ?
C30A C31C H31I 109.5 . . ?
H31G C31C H31I 109.5 . . ?
H31H C31C H31I 109.5 . . ?
C30A C32C H32G 109.5 . . ?
C30A C32C H32H 109.5 . . ?
H32G C32C H32H 109.5 . . ?
C30A C32C H32I 109.5 . . ?
H32G C32C H32I 109.5 . . ?
H32H C32C H32I 109.5 . . ?
C30A C33C H33G 109.5 . . ?
C30A C33C H33H 109.5 . . ?
H33G C33C H33H 109.5 . . ?
C30A C33C H33I 109.5 . . ?
H33G C33C H33I 109.5 . . ?
H33H C33C H33I 109.5 . . ?
C36 C34 C29 112.68(17) . . ?
C36 C34 H34A 109.1 . . ?
C29 C34 H34A 109.1 . . ?
C36 C34 H34B 109.1 . . ?
C29 C34 H34B 109.1 . . ?
H34A C34 H34B 107.8 . . ?
O5 C35 C36 119.20(19) . . ?
O5 C35 C40 119.9(2) . . ?
C36 C35 C40 120.9(2) . . ?
C37 C36 C35 118.9(2) . . ?
C37 C36 C34 122.3(2) . . ?
C35 C36 C34 118.78(19) . . ?
C36 C37 C38 121.7(2) . . ?
C36 C37 H37 119.1 . . ?
C38 C37 H37 119.1 . . ?
C37 C38 C39 117.7(2) . . ?
C37 C38 C41 123.0(2) . . ?
C39 C38 C41 119.3(2) . . ?
C40 C39 C38 122.5(2) . . ?
C40 C39 H39 118.8 . . ?
C38 C39 H39 118.8 . . ?
C39 C40 C35 118.3(2) . . ?
C39 C40 C45 123.0(2) . . ?
C35 C40 C45 118.8(2) . . ?
C44 C41 C42 109.1(3) . . ?
C44 C41 C38 109.1(2) . . ?
C42 C41 C38 112.4(2) . . ?
C44 C41 C43 110.1(3) . . ?
C42 C41 C43 108.1(2) . . ?
C38 C41 C43 107.9(2) . . ?
C41 C42 H42A 109.5 . . ?
C41 C42 H42B 109.5 . . ?
H42A C42 H42B 109.5 . . ?
C41 C42 H42C 109.5 . . ?
H42A C42 H42C 109.5 . . ?
H42B C42 H42C 109.5 . . ?
C41 C43 H43A 109.5 . . ?
C41 C43 H43B 109.5 . . ?
H43A C43 H43B 109.5 . . ?
C41 C43 H43C 109.5 . . ?
H43A C43 H43C 109.5 . . ?
H43B C43 H43C 109.5 . . ?
C41 C44 H44A 109.5 . . ?
C41 C44 H44B 109.5 . . ?
H44A C44 H44B 109.5 . . ?
C41 C44 H44C 109.5 . . ?
H44A C44 H44C 109.5 . . ?
H44B C44 H44C 109.5 . . ?
O6 C45 C40 108.52(19) . . ?
O6 C45 H45A 110.0 . . ?
C40 C45 H45A 110.0 . . ?
O6 C45 H45B 110.0 . . ?
C40 C45 H45B 110.0 . . ?
H45A C45 H45B 108.4 . . ?
O6 C46 C48 108.29(19) . . ?
O6 C46 H46A 110.0 . . ?
C48 C46 H46A 110.0 . . ?
O6 C46 H46B 110.0 . . ?
C48 C46 H46B 110.0 . . ?
H46A C46 H46B 108.4 . . ?
O7 C47 C52 119.3(2) . . ?
O7 C47 C48 119.6(2) . . ?
C52 C47 C48 121.0(2) . . ?
C49 C48 C47 118.4(2) . . ?
C49 C48 C46 121.9(2) . . ?
C47 C48 C46 119.7(2) . . ?
C48 C49 C50 122.5(2) . . ?
C48 C49 H49 118.7 . . ?
C50 C49 H49 118.7 . . ?
C49 C50 C51 117.5(2) . . ?
C49 C50 C53 120.5(2) . . ?
C51 C50 C53 122.0(3) . . ?
C52 C51 C50 121.9(3) . . ?
C52 C51 H51 119.0 . . ?
C50 C51 H51 119.0 . . ?
C47 C52 C51 118.6(2) . . ?
C47 C52 C57 120.3(2) . . ?
C51 C52 C57 121.0(2) . . ?
C50 C53 C54 110.6(3) . . ?
C50 C53 C56 112.2(2) . . ?
C54 C53 C56 109.0(3) . . ?
C50 C53 C55 108.2(2) . . ?
C54 C53 C55 109.6(3) . . ?
C56 C53 C55 107.2(3) . . ?
C53 C54 H54A 109.5 . . ?
C53 C54 H54B 109.5 . . ?
H54A C54 H54B 109.5 . . ?
C53 C54 H54C 109.5 . . ?
H54A C54 H54C 109.5 . . ?
H54B C54 H54C 109.5 . . ?
C53 C55 H55A 109.5 . . ?
C53 C55 H55B 109.5 . . ?
H55A C55 H55B 109.5 . . ?
C53 C55 H55C 109.5 . . ?
H55A C55 H55C 109.5 . . ?
H55B C55 H55C 109.5 . . ?
C53 C56 H56A 109.5 . . ?
C53 C56 H56B 109.5 . . ?
H56A C56 H56B 109.5 . . ?
C53 C56 H56C 109.5 . . ?
H56A C56 H56C 109.5 . . ?
H56B C56 H56C 109.5 . . ?
C59 C57 C52 111.22(18) . . ?
C59 C57 H57A 109.4 . . ?
C52 C57 H57A 109.4 . . ?
C59 C57 H57B 109.4 . . ?
C52 C57 H57B 109.4 . . ?
H57A C57 H57B 108.0 . . ?
O8 C58 C63 120.63(18) . . ?
O8 C58 C59 119.53(19) . . ?
C63 C58 C59 119.8(2) . . ?
C60 C59 C58 118.4(2) . . ?
C60 C59 C57 118.9(2) . . ?
C58 C59 C57 122.7(2) . . ?
C61 C60 C59 123.3(2) . . ?
C61 C60 H60 118.4 . . ?
C59 C60 H60 118.4 . . ?
C60 C61 C62 116.5(2) . . ?
C60 C61 C64 120.9(2) . . ?
C62 C61 C64 122.5(2) . . ?
C63 C62 C61 122.5(2) . . ?
C63 C62 H62 118.7 . . ?
C61 C62 H62 118.7 . . ?
C62 C63 C58 119.32(19) . . ?
C62 C63 C68 117.83(19) . . ?
C58 C63 C68 122.85(19) . . ?
C61 C64 C67 112.0(2) . . ?
C61 C64 C65 110.5(2) . . ?
C67 C64 C65 107.6(2) . . ?
C61 C64 C66 107.9(2) . . ?
C67 C64 C66 109.5(3) . . ?
C65 C64 C66 109.4(2) . . ?
C64 C65 H65A 109.5 . . ?
C64 C65 H65B 109.5 . . ?
H65A C65 H65B 109.5 . . ?
C64 C65 H65C 109.5 . . ?
H65A C65 H65C 109.5 . . ?
H65B C65 H65C 109.5 . . ?
C64 C66 H66A 109.5 . . ?
C64 C66 H66B 109.5 . . ?
H66A C66 H66B 109.5 . . ?
C64 C66 H66C 109.5 . . ?
H66A C66 H66C 109.5 . . ?
H66B C66 H66C 109.5 . . ?
C64 C67 H67A 109.5 . . ?
C64 C67 H67B 109.5 . . ?
H67A C67 H67B 109.5 . . ?
C64 C67 H67C 109.5 . . ?
H67A C67 H67C 109.5 . . ?
H67B C67 H67C 109.5 . . ?
C2 C68 C63 113.92(16) . . ?
C2 C68 H68A 108.8 . . ?
C63 C68 H68A 108.8 . . ?
C2 C68 H68B 108.8 . . ?
C63 C68 H68B 108.8 . . ?
H68A C68 H68B 107.7 . . ?
C71 N1 V1 176.51(16) . . ?
N1 C71 C76 120.5(2) . . ?
N1 C71 C72 120.18(19) . . ?
C76 C71 C72 119.3(2) . . ?
C73 C72 C71 119.9(2) . . ?
C73 C72 H72 120.0 . . ?
C71 C72 H72 120.0 . . ?
C72 C73 C74 120.4(2) . . ?
C72 C73 H73 119.8 . . ?
C74 C73 H73 119.8 . . ?
O9 C74 C73 115.2(2) . . ?
O9 C74 C75 124.7(2) . . ?
C73 C74 C75 120.1(2) . . ?
C76 C75 C74 119.6(2) . . ?
C76 C75 H75 120.2 . . ?
C74 C75 H75 120.2 . . ?
C75 C76 C71 120.6(2) . . ?
C75 C76 H76 119.7 . . ?
C71 C76 H76 119.7 . . ?
C74 O9 C77 117.1(2) . . ?
O9 C77 H77A 109.5 . . ?
O9 C77 H77B 109.5 . . ?
H77A C77 H77B 109.5 . . ?
O9 C77 H77C 109.5 . . ?
H77A C77 H77C 109.5 . . ?
H77B C77 H77C 109.5 . . ?
C81 N2 V2 178.53(17) . . ?
N2 C81 C82 120.4(2) . . ?
N2 C81 C86 119.9(2) . . ?
C82 C81 C86 119.7(2) . . ?
C83 C82 C81 119.7(3) . . ?
C83 C82 H82 120.1 . . ?
C81 C82 H82 120.1 . . ?
C84 C83 C82 120.6(3) . . ?
C84 C83 H83 119.7 . . ?
C82 C83 H83 119.7 . . ?
O10 C84 C83 114.9(3) . . ?
O10 C84 C85 124.9(3) . . ?
C83 C84 C85 120.2(3) . . ?
C86 C85 C84 119.7(3) . . ?
C86 C85 H85 120.1 . . ?
C84 C85 H85 120.1 . . ?
C85 C86 C81 120.0(3) . . ?
C85 C86 H86 120.0 . . ?
C81 C86 H86 120.0 . . ?
C84 O10 C87 117.5(3) . . ?
O10 C87 H87A 109.5 . . ?
O10 C87 H87B 109.5 . . ?
H87A C87 H87B 109.5 . . ?
O10 C87 H87C 109.5 . . ?
H87A C87 H87C 109.5 . . ?
H87B C87 H87C 109.5 . . ?
N3 C91 C92 179.2(6) . . ?
C91 C92 H92A 109.5 . . ?
C91 C92 H92B 109.5 . . ?
H92A C92 H92B 109.5 . . ?
C91 C92 H92C 109.5 . . ?
H92A C92 H92C 109.5 . . ?
H92B C92 H92C 109.5 . . ?
C93 C94 H94A 109.5 . . ?
C93 C94 H94B 109.5 . . ?
H94A C94 H94B 109.5 . . ?
C93 C94 H94C 109.5 . . ?
H94A C94 H94C 109.5 . . ?
H94B C94 H94C 109.5 . . ?
N5 C95 C96 179.1(4) . . ?
C95 C96 H96A 109.5 . . ?
C95 C96 H96B 109.5 . . ?
H96A C96 H96B 109.5 . . ?
C95 C96 H96C 109.5 . . ?
H96A C96 H96C 109.5 . . ?
H96B C96 H96C 109.5 . . ?
N6 C97 C98 176.6(7) . . ?
C97 C98 H98A 109.5 . . ?
C97 C98 H98B 109.5 . . ?
H98A C98 H98B 109.5 . . ?
C97 C98 H98C 109.5 . . ?
H98A C98 H98C 109.5 . . ?
H98B C98 H98C 109.5 . . ?
N4B C93 C94 178.1(10) . . ?

loop_
_geom_bond_atom_site_label_1
_geom_bond_atom_site_label_2
_geom_bond_distance
_geom_bond_site_symmetry_2
_geom_bond_publ_flag
V1 N1 1.6560(18) . ?
V1 O3 1.7896(14) . ?
V1 O1 1.8523(15) . ?
V1 O4 2.0161(15) . ?
V1 O8 2.0580(15) . ?
V2 N2 1.6559(18) . ?
V2 O7 1.7858(15) . ?
V2 O5 1.8417(16) . ?
V2 O8 2.0176(15) . ?
V2 O4 2.0688(15) . ?
O1 C1 1.355(2) . ?
O2 C12 1.432(2) . ?
O2 C11 1.433(3) . ?
O3 C13 1.370(3) . ?
O4 C24 1.381(3) . ?
O5 C35 1.354(3) . ?
O6 C45 1.428(3) . ?
O6 C46 1.440(3) . ?
O7 C47 1.369(3) . ?
O8 C58 1.386(3) . ?
C1 C6 1.400(3) . ?
C1 C2 1.401(3) . ?
C2 C3 1.395(3) . ?
C2 C68 1.518(3) . ?
C3 C4 1.397(3) . ?
C3 H3 0.9500 . ?
C4 C5 1.402(3) . ?
C4 C7 1.533(3) . ?
C5 C6 1.391(3) . ?
C5 H5 0.9500 . ?
C6 C11 1.496(3) . ?
C7 C9 1.527(3) . ?
C7 C10 1.535(3) . ?
C7 C8 1.538(3) . ?
C8 H8A 0.9800 . ?
C8 H8B 0.9800 . ?
C8 H8C 0.9800 . ?
C9 H9A 0.9800 . ?
C9 H9B 0.9800 . ?
C9 H9C 0.9800 . ?
C10 H10A 0.9800 . ?
C10 H10B 0.9800 . ?
C10 H10C 0.9800 . ?
C11 H11A 0.9900 . ?
C11 H11B 0.9900 . ?
C12 C14 1.499(3) . ?
C12 H12A 0.9900 . ?
C12 H12B 0.9900 . ?
C13 C18 1.393(3) . ?
C13 C14 1.397(3) . ?
C14 C15 1.390(3) . ?
C15 C16 1.392(4) . ?
C15 H15 0.9500 . ?
C16 C17 1.399(3) . ?
C16 C19 1.531(3) . ?
C17 C18 1.393(3) . ?
C17 H17 0.9500 . ?
C18 C23 1.520(3) . ?
C19 C21 1.532(3) . ?
C19 C22 1.536(4) . ?
C19 C20 1.541(4) . ?
C20 H20A 0.9800 . ?
C20 H20B 0.9800 . ?
C20 H20C 0.9800 . ?
C21 H21A 0.9800 . ?
C21 H21B 0.9800 . ?
C21 H21C 0.9800 . ?
C22 H22A 0.9800 . ?
C22 H22B 0.9800 . ?
C22 H22C 0.9800 . ?
C23 C25 1.526(3) . ?
C23 H23A 0.9900 . ?
C23 H23B 0.9900 . ?
C24 C29 1.402(3) . ?
C24 C25 1.408(3) . ?
C25 C26 1.391(4) . ?
C26 C27 1.394(4) . ?
C26 H26 0.9500 . ?
C27 C28 1.394(3) . ?
C27 C30B 1.424(7) . ?
C27 C30A 1.611(5) . ?
C28 C29 1.390(3) . ?
C28 H28 0.9500 . ?
C29 C34 1.516(3) . ?
C30A C31A 1.432(12) . ?
C30A C32A 1.450(8) . ?
C30A C32C 1.489(10) . ?
C30A C33C 1.521(11) . ?
C30A C33A 1.585(9) . ?
C30A C31C 1.589(10) . ?
C31A H31A 0.9800 . ?
C31A H31B 0.9800 . ?
C31A H31C 0.9800 . ?
C32A H32A 0.9800 . ?
C32A H32B 0.9800 . ?
C32A H32C 0.9800 . ?
C33A H33A 0.9800 . ?
C33A H33B 0.9800 . ?
C33A H33C 0.9800 . ?
C30B C31B 1.528(9) . ?
C30B C32B 1.538(9) . ?
C30B C33B 1.578(12) . ?
C31B H31D 0.9800 . ?
C31B H31E 0.9800 . ?
C31B H31F 0.9800 . ?
C32B H32D 0.9800 . ?
C32B H32E 0.9800 . ?
C32B H32F 0.9800 . ?
C33B H33D 0.9800 . ?
C33B H33E 0.9800 . ?
C33B H33F 0.9800 . ?
C31C H31G 0.9800 . ?
C31C H31H 0.9800 . ?
C31C H31I 0.9800 . ?
C32C H32G 0.9800 . ?
C32C H32H 0.9800 . ?
C32C H32I 0.9800 . ?
C33C H33G 0.9800 . ?
C33C H33H 0.9800 . ?
C33C H33I 0.9800 . ?
C34 C36 1.513(3) . ?
C34 H34A 0.9900 . ?
C34 H34B 0.9900 . ?
C35 C36 1.399(3) . ?
C35 C40 1.401(3) . ?
C36 C37 1.394(3) . ?
C37 C38 1.395(3) . ?
C37 H37 0.9500 . ?
C38 C39 1.397(4) . ?
C38 C41 1.536(3) . ?
C39 C40 1.390(3) . ?
C39 H39 0.9500 . ?
C40 C45 1.508(3) . ?
C41 C44 1.524(4) . ?
C41 C42 1.534(4) . ?
C41 C43 1.542(4) . ?
C42 H42A 0.9800 . ?
C42 H42B 0.9800 . ?
C42 H42C 0.9800 . ?
C43 H43A 0.9800 . ?
C43 H43B 0.9800 . ?
C43 H43C 0.9800 . ?
C44 H44A 0.9800 . ?
C44 H44B 0.9800 . ?
C44 H44C 0.9800 . ?
C45 H45A 0.9900 . ?
C45 H45B 0.9900 . ?
C46 C48 1.498(4) . ?
C46 H46A 0.9900 . ?
C46 H46B 0.9900 . ?
C47 C52 1.396(4) . ?
C47 C48 1.404(3) . ?
C48 C49 1.387(4) . ?
C49 C50 1.397(4) . ?
C49 H49 0.9500 . ?
C50 C51 1.401(3) . ?
C50 C53 1.528(4) . ?
C51 C52 1.397(3) . ?
C51 H51 0.9500 . ?
C52 C57 1.520(3) . ?
C53 C54 1.530(5) . ?
C53 C56 1.532(5) . ?
C53 C55 1.532(4) . ?
C54 H54A 0.9800 . ?
C54 H54B 0.9800 . ?
C54 H54C 0.9800 . ?
C55 H55A 0.9800 . ?
C55 H55B 0.9800 . ?
C55 H55C 0.9800 . ?
C56 H56A 0.9800 . ?
C56 H56B 0.9800 . ?
C56 H56C 0.9800 . ?
C57 C59 1.520(3) . ?
C57 H57A 0.9900 . ?
C57 H57B 0.9900 . ?
C58 C63 1.398(3) . ?
C58 C59 1.407(3) . ?
C59 C60 1.395(3) . ?
C60 C61 1.390(3) . ?
C60 H60 0.9500 . ?
C61 C62 1.395(3) . ?
C61 C64 1.532(3) . ?
C62 C63 1.393(3) . ?
C62 H62 0.9500 . ?
C63 C68 1.519(3) . ?
C64 C67 1.536(4) . ?
C64 C65 1.537(4) . ?
C64 C66 1.537(4) . ?
C65 H65A 0.9800 . ?
C65 H65B 0.9800 . ?
C65 H65C 0.9800 . ?
C66 H66A 0.9800 . ?
C66 H66B 0.9800 . ?
C66 H66C 0.9800 . ?
C67 H67A 0.9800 . ?
C67 H67B 0.9800 . ?
C67 H67C 0.9800 . ?
C68 H68A 0.9900 . ?
C68 H68B 0.9900 . ?
N1 C71 1.376(3) . ?
C71 C76 1.399(3) . ?
C71 C72 1.401(3) . ?
C72 C73 1.376(3) . ?
C72 H72 0.9500 . ?
C73 C74 1.391(4) . ?
C73 H73 0.9500 . ?
C74 O9 1.367(3) . ?
C74 C75 1.393(4) . ?
C75 C76 1.379(3) . ?
C75 H75 0.9500 . ?
C76 H76 0.9500 . ?
O9 C77 1.437(4) . ?
C77 H77A 0.9800 . ?
C77 H77B 0.9800 . ?
C77 H77C 0.9800 . ?
N2 C81 1.380(3) . ?
C81 C82 1.394(4) . ?
C81 C86 1.400(4) . ?
C82 C83 1.382(4) . ?
C82 H82 0.9500 . ?
C83 C84 1.378(5) . ?
C83 H83 0.9500 . ?
C84 O10 1.364(3) . ?
C84 C85 1.396(5) . ?
C85 C86 1.383(4) . ?
C85 H85 0.9500 . ?
C86 H86 0.9500 . ?
O10 C87 1.423(5) . ?
C87 H87A 0.9800 . ?
C87 H87B 0.9800 . ?
C87 H87C 0.9800 . ?
N3 C91 1.136(5) . ?
C91 C92 1.413(5) . ?
C92 H92A 0.9800 . ?
C92 H92B 0.9800 . ?
C92 H92C 0.9800 . ?
C94 C93 1.425(10) . ?
C94 H94A 0.9800 . ?
C94 H94B 0.9800 . ?
C94 H94C 0.9800 . ?
N5 C95 1.129(5) . ?
C95 C96 1.428(5) . ?
C96 H96A 0.9800 . ?
C96 H96B 0.9800 . ?
C96 H96C 0.9800 . ?
N6 C97 1.119(5) . ?
C97 C98 1.419(6) . ?
C98 H98A 0.9800 . ?
C98 H98B 0.9800 . ?
C98 H98C 0.9800 . ?
C93 N4B 1.143(11) . ?
